data_7156524
loop_
_publ_author_name
'Hoffmann, Kerstin'
'Mayer, Peter'
'Dube, Henry'

_publ_section_title
;
 A hemithioindigo molecular motor for metal surface attachment.
;
_journal_issue 7
_journal_name_full 'Organic &amp; biomolecular chemistry'
_journal_page_first 1979
_journal_page_last 1983
_journal_paper_doi 10.1039/c8ob02424c
_journal_volume 17
_journal_year 2019
_chemical_formula_moiety 'C8 H6 Cl2 O2 S'
_chemical_formula_sum 'C8 H6 Cl2 O2 S'
_chemical_formula_weight 237.09
_chemical_name_common KH-86
_space_group_crystal_system triclinic
_space_group_IT_number 2
_space_group_name_Hall '-P 1'
_space_group_name_H-M_alt 'P -1'
_symmetry_space_group_name_Hall '-P 1'
_symmetry_space_group_name_H-M 'P -1'
_atom_sites_solution_hydrogens mixed
_audit_block_code C8H6Cl2O2S_wo025_dube
_audit_creation_date 2018-06-04
_audit_creation_method SHELXL-2014
_audit_update_record
;
2018-09-24 deposited with the CCDC.
2018-10-22 downloaded from the CCDC.
;
_cell_angle_alpha 89.531(7)
_cell_angle_beta 82.298(7)
_cell_angle_gamma 77.518(7)
_cell_formula_units_Z 2
_cell_length_a 4.9268(4)
_cell_length_b 7.7000(7)
_cell_length_c 12.5316(10)
_cell_measurement_reflns_used 894
_cell_measurement_temperature 143(2)
_cell_measurement_theta_max 27.7630
_cell_measurement_theta_min 4.5360
_cell_volume 459.87(7)
_computing_cell_refinement 'CrysAlisPro 1.171.38.46 (Rigaku OD, 2015)'
_computing_data_collection 'CrysAlisPro 1.171.38.46 (Rigaku OD, 2015)'
_computing_data_reduction 'CrysAlisPro 1.171.38.46 (Rigaku OD, 2015)'
_computing_structure_refinement
;
Sheldrick, G. M. (2008).
<i>Acta Cryst.</i> A<b>64</b>, 112--122.
;
_computing_structure_solution
;
A. Altomare, M. C. Burla, M. Camalli, G. L. Cascarano, C. Giacovazzo, A.
Guagliardi, A. G. G. Moliterni, G. Polidori, R. Spagna: SIR97: a new tool for
crystal structure determination and refinement; J. Appl. Crystallogr. 1999,
32, 115-119.
;
_diffrn_ambient_temperature 143(2)
_diffrn_detector_area_resol_mean 15.9809
_diffrn_measured_fraction_theta_full 0.992
_diffrn_measured_fraction_theta_max 0.987
_diffrn_measurement_details
;
List of Runs (angles in degrees, time in seconds):

  # Type    Start    End  Width  t~exp~   \w     \q     \k     \f   Frames
#--------------------------------------------------------------------------
  1  \w    -53.00  48.00   1.00    7.50    --  -20.29  77.00-150.00  101
  2  \w    -11.00  94.00   1.00    7.50    --   21.54  77.00  90.00  105
  3  \w    -12.00  94.00   1.00    7.50    --   21.54  77.00 -30.00  106
;
_diffrn_measurement_device 'CCD camera on \k-goniostat'
_diffrn_measurement_device_type 'Oxford XCalibur'
_diffrn_measurement_method '\w scans'
_diffrn_orient_matrix_UB_11 0.0276449000
_diffrn_orient_matrix_UB_12 0.0759566000
_diffrn_orient_matrix_UB_13 -0.0281338000
_diffrn_orient_matrix_UB_21 -0.0095493000
_diffrn_orient_matrix_UB_22 0.0457606000
_diffrn_orient_matrix_UB_23 0.0497170000
_diffrn_orient_matrix_UB_31 0.1459228000
_diffrn_orient_matrix_UB_32 -0.0322811000
_diffrn_orient_matrix_UB_33 0.0006904000
_diffrn_radiation_collimation '0.5 mm collimator'
_diffrn_radiation_monochromator graphite
_diffrn_radiation_type MoK\a
_diffrn_radiation_wavelength 0.71073
_diffrn_reflns_av_R_equivalents 0.0205
_diffrn_reflns_av_unetI/netI 0.0493
_diffrn_reflns_Laue_measured_fraction_full 0.992
_diffrn_reflns_Laue_measured_fraction_max 0.987
_diffrn_reflns_limit_h_max 6
_diffrn_reflns_limit_h_min -6
_diffrn_reflns_limit_k_max 9
_diffrn_reflns_limit_k_min -8
_diffrn_reflns_limit_l_max 15
_diffrn_reflns_limit_l_min -15
_diffrn_reflns_number 2551
_diffrn_reflns_point_group_measured_fraction_full 0.992
_diffrn_reflns_point_group_measured_fraction_max 0.987
_diffrn_reflns_theta_full 25.240
_diffrn_reflns_theta_max 26.356
_diffrn_reflns_theta_min 4.212
_diffrn_source 'fine-focus sealed tube'
_diffrn_source_current 40_mA
_diffrn_source_power 2.00_kW
_diffrn_source_type 'Spellman generator'
_diffrn_source_voltage 50_kV
_exptl_absorpt_coefficient_mu 0.891
_exptl_absorpt_correction_T_max 1.00000
_exptl_absorpt_correction_T_min 0.94560
_exptl_absorpt_correction_type multi-scan
_exptl_absorpt_process_details
;
CrysAlisPro 1.171.38.46 (Rigaku Oxford Diffraction, 2015)
Empirical absorption correction using spherical harmonics,
 implemented in SCALE3 ABSPACK scaling algorithm.
;
_exptl_crystal_colour colourless
_exptl_crystal_density_diffrn 1.712
_exptl_crystal_description platelet
_exptl_crystal_F_000 240
_exptl_crystal_size_max 0.264
_exptl_crystal_size_mid 0.247
_exptl_crystal_size_min 0.068
_refine_diff_density_max 0.326
_refine_diff_density_min -0.288
_refine_diff_density_rms 0.073
_refine_ls_extinction_method none
_refine_ls_goodness_of_fit_ref 1.069
_refine_ls_hydrogen_treatment mixed
_refine_ls_matrix_type full
_refine_ls_number_parameters 122
_refine_ls_number_reflns 1853
_refine_ls_number_restraints 1
_refine_ls_restrained_S_all 1.069
_refine_ls_R_factor_all 0.0457
_refine_ls_R_factor_gt 0.0361
_refine_ls_shift/su_max 0.000
_refine_ls_shift/su_mean 0.000
_refine_ls_structure_factor_coef Fsqd
_refine_ls_weighting_details 'w=1/[\s^2^(Fo^2^)+(0.0300P)^2^+0.0147P] where P=(Fo^2^+2Fc^2^)/3'
_refine_ls_weighting_scheme calc
_refine_ls_wR_factor_gt 0.0763
_refine_ls_wR_factor_ref 0.0828
_reflns_Friedel_coverage 0.000
_reflns_number_gt 1555
_reflns_number_total 1853
_reflns_threshold_expression 'I > 2\s(I)'
_cod_data_source_file c8ob02424c2.cif
_cod_data_source_block wo025
_cod_depositor_comments 'Adding full bibliography for 7156524--7156529.cif.'
_cod_database_code 7156524
_shelx_space_group_comment
;
The symmetry employed for this shelxl refinement is uniquely defined
by the following loop, which should always be used as a source of
symmetry information in preference to the above space-group names.
They are only intended as comments.
;
_shelxl_version_number 2014-3

loop_
_space_group_symop_operation_xyz
'x, y, z'
'-x, -y, -z'

loop_
_atom_site_label
_atom_site_type_symbol
_atom_site_fract_x
_atom_site_fract_y
_atom_site_fract_z
_atom_site_U_iso_or_equiv
_atom_site_adp_type
_atom_site_occupancy
_atom_site_site_symmetry_order
_atom_site_calc_flag
_atom_site_refinement_flags_posn
_atom_site_refinement_flags_adp
C1 C 0.0793(5) -0.2997(3) 0.42147(19) 0.0185(5) Uani 1 1 d . .
C2 C 0.1585(5) -0.1520(3) 0.3554(2) 0.0198(5) Uani 1 1 d . .
H2A H 0.2110 -0.1934 0.2794 0.024 Uiso 1 1 calc R U
H2B H 0.3253 -0.1215 0.3802 0.024 Uiso 1 1 calc R U
C3 C 0.0315(5) 0.1817(3) 0.26905(18) 0.0168(5) Uani 1 1 d . .
C4 C -0.1237(5) 0.3558(3) 0.26154(19) 0.0188(5) Uani 1 1 d . .
H4 H -0.2932 0.3980 0.3084 0.023 Uiso 1 1 calc R U
C5 C -0.0253(5) 0.4639(3) 0.18500(19) 0.0183(5) Uani 1 1 d . .
C6 C 0.2242(5) 0.4101(3) 0.11563(19) 0.0196(5) Uani 1 1 d . .
H6 H 0.2881 0.4877 0.0635 0.023 Uiso 1 1 calc R U
C7 C 0.3753(5) 0.2381(3) 0.12614(19) 0.0172(5) Uani 1 1 d . .
C8 C 0.2846(5) 0.1237(3) 0.20103(18) 0.0165(5) Uani 1 1 d . .
H8 H 0.3927 0.0066 0.2065 0.020 Uiso 1 1 calc R U
O2 O 0.2730(4) -0.4323(2) 0.43283(15) 0.0288(5) Uani 1 1 d . .
O1 O -0.1778(4) -0.2863(2) 0.46032(16) 0.0271(4) Uani 1 1 d D .
H1 H -0.207(9) -0.377(4) 0.495(3) 0.114(17) Uiso 1 1 d D .
S1 S -0.11852(13) 0.04500(8) 0.36279(5) 0.02060(17) Uani 1 1 d . .
Cl1 Cl -0.21868(14) 0.67875(8) 0.17071(5) 0.02784(19) Uani 1 1 d . .
Cl2 Cl 0.68498(12) 0.16317(8) 0.03997(5) 0.02228(17) Uani 1 1 d . .

loop_
_atom_site_aniso_label
_atom_site_aniso_U_11
_atom_site_aniso_U_22
_atom_site_aniso_U_33
_atom_site_aniso_U_23
_atom_site_aniso_U_13
_atom_site_aniso_U_12
C1 0.0178(12) 0.0195(13) 0.0185(13) 0.0009(10) -0.0033(10) -0.0043(10)
C2 0.0160(12) 0.0215(13) 0.0207(13) 0.0054(10) -0.0008(11) -0.0030(10)
C3 0.0188(12) 0.0184(13) 0.0142(12) 0.0024(10) -0.0047(10) -0.0049(10)
C4 0.0187(13) 0.0198(13) 0.0168(13) 0.0002(10) -0.0023(10) -0.0022(10)
C5 0.0212(13) 0.0128(12) 0.0201(13) -0.0020(10) -0.0066(11) 0.0005(10)
C6 0.0216(13) 0.0174(13) 0.0194(13) 0.0024(10) -0.0022(11) -0.0038(10)
C7 0.0133(12) 0.0185(13) 0.0199(13) -0.0021(10) -0.0004(10) -0.0044(10)
C8 0.0175(12) 0.0129(12) 0.0193(13) 0.0029(10) -0.0049(10) -0.0024(10)
O2 0.0225(10) 0.0241(10) 0.0369(11) 0.0122(8) -0.0019(8) -0.0006(8)
O1 0.0203(10) 0.0263(11) 0.0342(11) 0.0093(9) 0.0014(8) -0.0073(8)
S1 0.0176(3) 0.0191(3) 0.0229(4) 0.0052(3) 0.0019(3) -0.0021(3)
Cl1 0.0306(4) 0.0168(3) 0.0301(4) 0.0042(3) 0.0017(3) 0.0046(3)
Cl2 0.0170(3) 0.0232(3) 0.0239(3) 0.0014(2) 0.0035(3) -0.0024(2)

loop_
_atom_type_symbol
_atom_type_description
_atom_type_scat_dispersion_real
_atom_type_scat_dispersion_imag
_atom_type_scat_source
C C 0.0033 0.0016 'International Tables Vol C Tables 4.2.6.8 and 6.1.1.4'
H H 0.0000 0.0000 'International Tables Vol C Tables 4.2.6.8 and 6.1.1.4'
O O 0.0106 0.0060 'International Tables Vol C Tables 4.2.6.8 and 6.1.1.4'
S S 0.1246 0.1234 'International Tables Vol C Tables 4.2.6.8 and 6.1.1.4'
Cl Cl 0.1484 0.1585 'International Tables Vol C Tables 4.2.6.8 and 6.1.1.4'

loop_
_geom_angle_atom_site_label_1
_geom_angle_atom_site_label_2
_geom_angle_atom_site_label_3
_geom_angle
O2 C1 O1 124.4(2)
O2 C1 C2 116.9(2)
O1 C1 C2 118.7(2)
C1 C2 S1 113.15(16)
C8 C3 C4 119.8(2)
C8 C3 S1 123.94(18)
C4 C3 S1 116.24(18)
C5 C4 C3 118.5(2)
C4 C5 C6 123.2(2)
C4 C5 Cl1 119.71(19)
C6 C5 Cl1 117.11(19)
C7 C6 C5 116.9(2)
C8 C7 C6 122.2(2)
C8 C7 Cl2 119.06(18)
C6 C7 Cl2 118.74(18)
C7 C8 C3 119.4(2)
C3 S1 C2 101.28(11)

loop_
_geom_bond_atom_site_label_1
_geom_bond_atom_site_label_2
_geom_bond_distance
C1 O2 1.259(3)
C1 O1 1.277(3)
C1 C2 1.490(3)
C2 S1 1.802(2)
C3 C8 1.401(3)
C3 C4 1.401(3)
C3 S1 1.766(2)
C4 C5 1.373(3)
C5 C6 1.392(3)
C5 Cl1 1.743(2)
C6 C7 1.387(3)
C7 C8 1.378(3)
C7 Cl2 1.736(2)

loop_
_geom_hbond_atom_site_label_D
_geom_hbond_atom_site_label_H
_geom_hbond_atom_site_label_A
_geom_hbond_distance_DH
_geom_hbond_distance_HA
_geom_hbond_distance_DA
_geom_hbond_angle_DHA
_geom_hbond_site_symmetry_A
O1 H1 O2 0.851(10) 1.782(10) 2.633(2) 179(4) 2_546

loop_
_geom_torsion_atom_site_label_1
_geom_torsion_atom_site_label_2
_geom_torsion_atom_site_label_3
_geom_torsion_atom_site_label_4
_geom_torsion
O2 C1 C2 S1 -170.23(18)
O1 C1 C2 S1 11.4(3)
C8 C3 C4 C5 1.6(4)
S1 C3 C4 C5 -175.83(18)
C3 C4 C5 C6 -1.2(4)
C3 C4 C5 Cl1 178.00(18)
C4 C5 C6 C7 0.2(4)
Cl1 C5 C6 C7 -179.01(17)
C5 C6 C7 C8 0.3(4)
C5 C6 C7 Cl2 178.90(18)
C6 C7 C8 C3 0.1(4)
Cl2 C7 C8 C3 -178.45(18)
C4 C3 C8 C7 -1.1(4)
S1 C3 C8 C7 176.15(18)
C8 C3 S1 C2 8.0(2)
C4 C3 S1 C2 -174.61(19)
C1 C2 S1 C3 -175.29(18)
